data_4332890
loop_
_publ_author_name
'Milios, Constantinos J.'
'Prescimone, Alessandro'
'Sanchez-Benitez, J.'
'Parsons, Simon'
'Murrie, Mark'
'Brechin, Euan K.'

_publ_section_title
;
 High-Spin M2+Carboxylate Triangles from the Microwave
;
_journal_issue 18
_journal_name_full 'Inorganic Chemistry'
_journal_page_first 7053
_journal_page_last 7055
_journal_paper_doi 10.1021/ic061035o
_journal_volume 45
_journal_year 2006
_chemical_compound_source 'C. Milios'
_chemical_formula_moiety '[Ni3(py)5(acetate)3(azide)3]'
_chemical_formula_sum 'C31 H34 N14 Ni3 O6'
_chemical_formula_weight 874.83
_space_group_IT_number 14
_symmetry_cell_setting monoclinic
_symmetry_space_group_name_Hall '-P 2yn'
_symmetry_space_group_name_H-M 'P 1 21/n 1'
_atom_sites_solution_hydrogens geom
_atom_sites_solution_primary direct
_audit_creation_date 06-02-07
_audit_creation_method CRYSTALS_ver_12.83
_cell_angle_alpha 90
_cell_angle_beta 100.352(2)
_cell_angle_gamma 90
_cell_formula_units_Z 4
_cell_length_a 10.5737(3)
_cell_length_b 13.7069(4)
_cell_length_c 25.3967(7)
_cell_measurement_reflns_used 4868
_cell_measurement_temperature 150
_cell_measurement_theta_max 24
_cell_measurement_theta_min 2
_cell_volume 3620.90(18)
_computing_cell_refinement 'SAINT (Siemens ,1995)'
_computing_data_collection 'SMART (Siemens, 1993)'
_computing_data_reduction 'SAINT (Siemens ,1995)'
_computing_molecular_graphics 'CAMERON (Watkin et al., 1996)'
_computing_publication_material 'CRYSTALS (Betteridge et al., 2003)'
_computing_structure_refinement 'CRYSTALS (Betteridge et al., 2003)'
_computing_structure_solution 'SHELXS 86 (Sheldrick, 1986)'
_diffrn_ambient_temperature 150
_diffrn_measured_fraction_theta_full 0.995
_diffrn_measured_fraction_theta_max 0.934
_diffrn_measurement_device_type 'Bruker SMART Apex CCD'
_diffrn_measurement_method \w
_diffrn_radiation_monochromator graphite
_diffrn_radiation_type 'Mo K\a'
_diffrn_radiation_wavelength 0.71073
_diffrn_reflns_av_R_equivalents 0.053
_diffrn_reflns_limit_h_max 15
_diffrn_reflns_limit_h_min -13
_diffrn_reflns_limit_k_max 18
_diffrn_reflns_limit_k_min -18
_diffrn_reflns_limit_l_max 36
_diffrn_reflns_limit_l_min -34
_diffrn_reflns_number 37308
_diffrn_reflns_theta_full 28.365
_diffrn_reflns_theta_max 30.500
_diffrn_reflns_theta_min 1.981
_diffrn_standards_number 0
_exptl_absorpt_coefficient_mu 1.608
_exptl_absorpt_correction_T_max 0.74
_exptl_absorpt_correction_T_min 0.41
_exptl_absorpt_correction_type multi-scan
_exptl_absorpt_process_details 'SADABS version 2004/1'
_exptl_crystal_colour turquoise
_exptl_crystal_density_diffrn 1.605
_exptl_crystal_description block
_exptl_crystal_F_000 1800
_exptl_crystal_recrystallization_method
;
Recrystallisation by layering of diethyl ether with a pyridine and 
methanol solution.
;
_exptl_crystal_size_max 0.28
_exptl_crystal_size_mid 0.19
_exptl_crystal_size_min 0.19
_refine_diff_density_max 0.68
_refine_diff_density_min -0.66
_refine_ls_extinction_method None
_refine_ls_goodness_of_fit_ref 0.7201
_refine_ls_hydrogen_treatment constr
_refine_ls_matrix_type full
_refine_ls_number_parameters 487
_refine_ls_number_reflns 10312
_refine_ls_number_restraints 0
_refine_ls_R_factor_all 0.1247
_refine_ls_R_factor_gt 0.0618
_refine_ls_shift/su_max 0.000242
_refine_ls_structure_factor_coef Fsqd
_refine_ls_weighting_details
;
 Method= Modified Sheldrick 
 w=1/[\s^2^(F^2^) + ( 0.10P)^2^ + 0.00P] 
 ,where P=(max(Fo^2^,0) + 2Fc^2^)/3 
;
_refine_ls_weighting_scheme calc
_refine_ls_wR_factor_all 0.1797
_refine_ls_wR_factor_gt 0.1417
_refine_ls_wR_factor_ref 0.1797
_reflns_limit_h_max 14
_reflns_limit_h_min -15
_reflns_limit_k_max 18
_reflns_limit_k_min 0
_reflns_limit_l_max 36
_reflns_limit_l_min 0
_reflns_number_gt 5893
_reflns_number_total 10312
_reflns_threshold_expression I>2.0\s(I)
_oxford_diffrn_Wilson_B_factor 0.00
_oxford_diffrn_Wilson_scale 0.00
_oxford_refine_ls_scale 0.21754(17)
_cod_data_source_file ic061035osup1.cif
_cod_data_source_block eb6015
_cod_depositor_comments
;
The following automatic conversions were performed:

'_symmetry_cell_setting' value 'Monoclinic' changed to 'monoclinic'
according to /home/saulius/struct/CIF-dictionaries/cif_core.dic
dictionary named 'cif_core.dic' version 2.4.2 from 2011-04-26.

Automatic conversion script
Id: cif_fix_values 1891 2012-01-12 08:04:46Z andrius 
;
_cod_original_sg_symbol_H-M 'P 1 21/n 1 '
_cod_database_code 4332890

loop_
_symmetry_equiv_pos_as_xyz
x,y,z
-x,-y,-z
-x+1/2,y+1/2,-z+1/2
x+1/2,-y+1/2,z+1/2

loop_
_atom_site_label
_atom_site_type_symbol
_atom_site_fract_x
_atom_site_fract_y
_atom_site_fract_z
_atom_site_U_iso_or_equiv
_atom_site_occupancy
_atom_site_adp_type
_atom_site_refinement_flags_posn
Ni1 Ni 0.28747(6) 0.20104(4) 0.13334(2) 0.0194 1.0000 Uani .
Ni2 Ni 0.30774(6) 0.42718(5) 0.14099(2) 0.0207 1.0000 Uani .
Ni3 Ni 0.52832(6) 0.24819(4) 0.08495(2) 0.0194 1.0000 Uani .
N11 N 0.1388(4) 0.1006(3) 0.11865(16) 0.0228 1.0000 Uani .
C21 C 0.1266(5) 0.0331(4) 0.1554(2) 0.0280 1.0000 Uani .
C31 C 0.0308(6) -0.0367(4) 0.1475(2) 0.0362 1.0000 Uani .
C41 C -0.0560(6) -0.0363(5) 0.1005(2) 0.0409 1.0000 Uani .
C51 C -0.0452(5) 0.0330(5) 0.0630(2) 0.0401 1.0000 Uani .
C61 C 0.0537(5) 0.0997(4) 0.0727(2) 0.0309 1.0000 Uani .
N12 N 0.1662(4) 0.5358(3) 0.13867(17) 0.0251 1.0000 Uani .
C22 C 0.1403(5) 0.5743(4) 0.1842(2) 0.0284 1.0000 Uani .
C32 C 0.0435(5) 0.6406(4) 0.1863(2) 0.0342 1.0000 Uani .
C42 C -0.0289(5) 0.6724(4) 0.1379(3) 0.0341 1.0000 Uani .
C52 C -0.0026(5) 0.6366(4) 0.0916(2) 0.0338 1.0000 Uani .
C62 C 0.0945(5) 0.5677(4) 0.0922(2) 0.0275 1.0000 Uani .
N13 N 0.4489(4) 0.5323(3) 0.17118(17) 0.0266 1.0000 Uani .
C23 C 0.4798(6) 0.6022(4) 0.1394(2) 0.0344 1.0000 Uani .
C33 C 0.5736(7) 0.6716(4) 0.1567(3) 0.0459 1.0000 Uani .
C43 C 0.6356(6) 0.6702(5) 0.2084(3) 0.0515 1.0000 Uani .
C53 C 0.6056(6) 0.5997(5) 0.2417(3) 0.0448 1.0000 Uani .
C63 C 0.5112(5) 0.5324(4) 0.2216(2) 0.0330 1.0000 Uani .
N14 N 0.7030(4) 0.3076(3) 0.12048(16) 0.0231 1.0000 Uani .
C24 C 0.7117(5) 0.4004(4) 0.13638(19) 0.0231 1.0000 Uani .
C34 C 0.8230(5) 0.4400(4) 0.1647(2) 0.0305 1.0000 Uani .
C44 C 0.9292(5) 0.3810(4) 0.1777(2) 0.0304 1.0000 Uani .
C54 C 0.9221(5) 0.2849(4) 0.1618(2) 0.0278 1.0000 Uani .
C64 C 0.8080(5) 0.2515(4) 0.1327(2) 0.0264 1.0000 Uani .
N15 N 0.6115(4) 0.1951(3) 0.02151(16) 0.0244 1.0000 Uani .
C25 C 0.6725(6) 0.2538(4) -0.0067(2) 0.0398 1.0000 Uani .
C35 C 0.7232(7) 0.2233(5) -0.0499(3) 0.0456 1.0000 Uani .
C45 C 0.7125(6) 0.1267(5) -0.0650(2) 0.0359 1.0000 Uani .
C55 C 0.6507(5) 0.0650(4) -0.0366(2) 0.0345 1.0000 Uani .
C65 C 0.6027(5) 0.1013(4) 0.0075(2) 0.0283 1.0000 Uani .
C16 C 0.2466(4) 0.3062(4) 0.23233(18) 0.0234 1.0000 Uani .
O26 O 0.2486(3) 0.2261(2) 0.20858(13) 0.0229 1.0000 Uani .
O36 O 0.2807(3) 0.3882(3) 0.21702(13) 0.0247 1.0000 Uani .
C46 C 0.1978(5) 0.3042(4) 0.2848(2) 0.0299 1.0000 Uani .
C17 C 0.3761(5) 0.4234(4) 0.02979(19) 0.0236 1.0000 Uani .
O27 O 0.3242(4) 0.4625(3) 0.06538(14) 0.0289 1.0000 Uani .
O37 O 0.4690(3) 0.3649(3) 0.03706(14) 0.0269 1.0000 Uani .
C47 C 0.3227(5) 0.4525(4) -0.02658(19) 0.0311 1.0000 Uani .
C18 C 0.5188(5) 0.0713(4) 0.15445(19) 0.0243 1.0000 Uani .
O28 O 0.4087(3) 0.0910(3) 0.16455(14) 0.0271 1.0000 Uani .
O38 O 0.5814(3) 0.1226(3) 0.12727(13) 0.0246 1.0000 Uani .
C48 C 0.5811(6) -0.0235(4) 0.1760(3) 0.0400 1.0000 Uani .
N19 N 0.4412(4) 0.3066(3) 0.14711(15) 0.0193 1.0000 Uani .
N29 N 0.5118(4) 0.3005(3) 0.19166(18) 0.0316 1.0000 Uani .
N39 N 0.5779(5) 0.2954(4) 0.23300(19) 0.0416 1.0000 Uani .
N110 N 0.1735(4) 0.3216(3) 0.10810(16) 0.0253 1.0000 Uani .
N210 N 0.0847(4) 0.3354(3) 0.07264(16) 0.0277 1.0000 Uani .
N310 N -0.0032(5) 0.3495(4) 0.0400(2) 0.0455 1.0000 Uani .
N111 N 0.3484(4) 0.1822(3) 0.05906(16) 0.0231 1.0000 Uani .
N211 N 0.2929(4) 0.1937(3) 0.01403(17) 0.0285 1.0000 Uani .
N311 N 0.2424(5) 0.2033(4) -0.0295(2) 0.0476 1.0000 Uani .
H211 H 0.1850 0.0340 0.1876 0.0342 1.0000 Uiso R
H311 H 0.0258 -0.0839 0.1732 0.0441 1.0000 Uiso R
H411 H -0.1213 -0.0813 0.0944 0.0487 1.0000 Uiso R
H511 H -0.1035 0.0354 0.0315 0.0459 1.0000 Uiso R
H611 H 0.0607 0.1457 0.0470 0.0368 1.0000 Uiso R
H221 H 0.1916 0.5567 0.2160 0.0331 1.0000 Uiso R
H321 H 0.0278 0.6631 0.2187 0.0409 1.0000 Uiso R
H421 H -0.0943 0.7175 0.1376 0.0408 1.0000 Uiso R
H521 H -0.0494 0.6575 0.0596 0.0391 1.0000 Uiso R
H621 H 0.1113 0.5423 0.0603 0.0329 1.0000 Uiso R
H231 H 0.4364 0.6045 0.1043 0.0419 1.0000 Uiso R
H331 H 0.5937 0.7187 0.1331 0.0568 1.0000 Uiso R
H431 H 0.6971 0.7167 0.2208 0.0617 1.0000 Uiso R
H531 H 0.6471 0.5973 0.2771 0.0521 1.0000 Uiso R
H631 H 0.4901 0.4847 0.2442 0.0387 1.0000 Uiso R
H241 H 0.6396 0.4388 0.1285 0.0268 1.0000 Uiso R
H341 H 0.8257 0.5040 0.1752 0.0362 1.0000 Uiso R
H441 H 1.0047 0.4069 0.1967 0.0350 1.0000 Uiso R
H541 H 0.9927 0.2437 0.1701 0.0330 1.0000 Uiso R
H641 H 0.8037 0.1860 0.1213 0.0319 1.0000 Uiso R
H251 H 0.6808 0.3191 0.0030 0.0499 1.0000 Uiso R
H351 H 0.7644 0.2675 -0.0687 0.0578 1.0000 Uiso R
H451 H 0.7473 0.1053 -0.0934 0.0451 1.0000 Uiso R
H551 H 0.6418 -0.0007 -0.0457 0.0409 1.0000 Uiso R
H651 H 0.5638 0.0585 0.0277 0.0341 1.0000 Uiso R
H461 H 0.1620 0.3656 0.2914 0.0462 1.0000 Uiso R
H462 H 0.2670 0.2896 0.3130 0.0462 1.0000 Uiso R
H463 H 0.1351 0.2549 0.2837 0.0461 1.0000 Uiso R
H471 H 0.3129 0.3968 -0.0493 0.0450 1.0000 Uiso R
H472 H 0.3800 0.4975 -0.0384 0.0452 1.0000 Uiso R
H473 H 0.2412 0.4824 -0.0280 0.0451 1.0000 Uiso R
H481 H 0.6536 -0.0375 0.1601 0.0600 1.0000 Uiso R
H482 H 0.6074 -0.0169 0.2129 0.0604 1.0000 Uiso R
H483 H 0.5212 -0.0752 0.1689 0.0604 1.0000 Uiso R

loop_
_atom_site_aniso_label
_atom_site_aniso_U_11
_atom_site_aniso_U_22
_atom_site_aniso_U_33
_atom_site_aniso_U_23
_atom_site_aniso_U_13
_atom_site_aniso_U_12
Ni1 0.0166(3) 0.0210(3) 0.0190(3) -0.0015(2) -0.0007(2) -0.0025(2)
Ni2 0.0205(3) 0.0227(3) 0.0175(3) -0.0012(2) -0.0001(2) -0.0004(3)
Ni3 0.0176(3) 0.0209(3) 0.0188(3) -0.0024(2) 0.0007(2) -0.0019(2)
N11 0.020(2) 0.024(2) 0.024(2) -0.0043(16) 0.0008(16) -0.0030(17)
C21 0.028(3) 0.029(3) 0.027(3) -0.005(2) 0.004(2) -0.004(2)
C31 0.040(3) 0.032(3) 0.036(3) -0.005(2) 0.008(3) -0.011(3)
C41 0.031(3) 0.049(4) 0.044(3) -0.018(3) 0.008(3) -0.022(3)
C51 0.027(3) 0.051(4) 0.037(3) -0.012(3) -0.009(2) -0.008(3)
C61 0.029(3) 0.033(3) 0.029(3) 0.000(2) 0.001(2) -0.001(2)
N12 0.022(2) 0.025(2) 0.028(2) 0.0004(17) 0.0008(17) -0.0043(17)
C22 0.027(3) 0.026(3) 0.030(3) -0.006(2) 0.001(2) -0.001(2)
C32 0.030(3) 0.031(3) 0.041(3) -0.013(2) 0.006(2) -0.002(2)
C42 0.022(3) 0.021(3) 0.058(4) -0.002(2) 0.007(3) -0.002(2)
C52 0.021(3) 0.032(3) 0.046(3) 0.009(2) -0.003(2) -0.001(2)
C62 0.024(3) 0.030(3) 0.028(3) 0.002(2) 0.003(2) -0.002(2)
N13 0.022(2) 0.030(2) 0.028(2) -0.0030(18) 0.0033(17) 0.0013(18)
C23 0.038(3) 0.027(3) 0.038(3) -0.002(2) 0.009(3) -0.001(2)
C33 0.048(4) 0.034(3) 0.060(4) -0.011(3) 0.022(3) -0.011(3)
C43 0.035(4) 0.043(4) 0.077(5) -0.025(4) 0.009(3) -0.012(3)
C53 0.036(3) 0.046(4) 0.047(4) -0.019(3) -0.006(3) -0.005(3)
C63 0.033(3) 0.032(3) 0.032(3) -0.006(2) 0.000(2) 0.002(2)
N14 0.023(2) 0.021(2) 0.024(2) -0.0028(16) 0.0031(16) -0.0020(17)
C24 0.018(2) 0.024(2) 0.026(2) 0.0024(19) 0.0019(19) 0.0005(19)
C34 0.031(3) 0.026(3) 0.033(3) -0.005(2) 0.003(2) -0.009(2)
C44 0.019(2) 0.040(3) 0.030(3) -0.002(2) -0.004(2) -0.009(2)
C54 0.014(2) 0.030(3) 0.038(3) 0.005(2) 0.001(2) 0.004(2)
C64 0.022(2) 0.022(2) 0.035(3) -0.006(2) 0.005(2) -0.003(2)
N15 0.024(2) 0.027(2) 0.023(2) -0.0056(17) 0.0046(17) -0.0038(18)
C25 0.056(4) 0.029(3) 0.039(3) -0.005(3) 0.022(3) -0.008(3)
C35 0.061(4) 0.036(3) 0.048(4) -0.002(3) 0.034(3) -0.006(3)
C45 0.040(3) 0.045(3) 0.026(3) -0.003(2) 0.016(2) 0.009(3)
C55 0.037(3) 0.027(3) 0.039(3) -0.008(2) 0.005(2) -0.001(2)
C65 0.028(3) 0.025(3) 0.031(3) -0.003(2) 0.004(2) -0.007(2)
C16 0.012(2) 0.037(3) 0.019(2) 0.001(2) -0.0036(17) 0.003(2)
O26 0.0216(18) 0.0253(18) 0.0211(16) 0.0001(13) 0.0021(14) -0.0020(14)
O36 0.0249(19) 0.0270(18) 0.0207(16) 0.0000(14) 0.0001(14) -0.0012(15)
C46 0.033(3) 0.035(3) 0.024(2) 0.003(2) 0.011(2) 0.000(2)
C17 0.026(3) 0.023(2) 0.019(2) 0.0016(19) -0.0018(19) -0.006(2)
O27 0.033(2) 0.031(2) 0.0230(18) 0.0007(15) 0.0043(15) 0.0100(17)
O37 0.0283(19) 0.0254(19) 0.0280(18) 0.0039(15) 0.0082(15) 0.0020(15)
C47 0.035(3) 0.037(3) 0.019(2) 0.001(2) -0.002(2) -0.004(2)
C18 0.023(2) 0.026(2) 0.021(2) 0.004(2) -0.0024(19) 0.001(2)
O28 0.0231(19) 0.0292(19) 0.0285(19) 0.0064(15) 0.0036(15) -0.0002(15)
O38 0.0197(17) 0.0258(18) 0.0271(18) 0.0029(14) 0.0010(14) 0.0036(14)
C48 0.032(3) 0.036(3) 0.051(4) 0.015(3) 0.007(3) 0.005(3)
N19 0.0169(19) 0.023(2) 0.0173(18) 0.0023(15) 0.0008(15) 0.0041(16)
N29 0.027(2) 0.034(3) 0.033(2) -0.001(2) 0.0026(19) -0.002(2)
N39 0.035(3) 0.053(3) 0.033(3) 0.003(2) -0.006(2) -0.003(3)
N110 0.021(2) 0.028(2) 0.023(2) 0.0000(17) -0.0044(16) -0.0006(17)
N210 0.031(2) 0.028(2) 0.021(2) -0.0034(17) -0.0029(18) -0.0020(19)
N310 0.041(3) 0.049(3) 0.038(3) 0.006(2) -0.016(2) 0.003(3)
N111 0.020(2) 0.026(2) 0.022(2) -0.0035(17) 0.0017(16) -0.0041(17)
N211 0.027(2) 0.028(2) 0.029(2) -0.0034(18) -0.0021(18) -0.0050(19)
N311 0.051(3) 0.056(3) 0.029(3) 0.001(2) -0.012(2) -0.015(3)

loop_
_atom_type_symbol
_atom_type_scat_dispersion_real
_atom_type_scat_dispersion_imag
_atom_type_scat_Cromer_Mann_a1
_atom_type_scat_Cromer_Mann_b1
_atom_type_scat_Cromer_Mann_a2
_atom_type_scat_Cromer_Mann_b2
_atom_type_scat_Cromer_Mann_a3
_atom_type_scat_Cromer_Mann_b3
_atom_type_scat_Cromer_Mann_a4
_atom_type_scat_Cromer_Mann_b4
_atom_type_scat_Cromer_Mann_c
_atom_type_scat_source
C 0.0033 0.0016 2.3100 20.8439 1.0200 10.2075 1.5886 0.5687 0.8650 51.6512 0.2156 'International Tables Vol C 4.2.6.8 and 6.1.1.4'
H 0.0000 0.0000 0.4930 10.5109 0.3229 26.1257 0.1402 3.1424 0.0408 57.7998 0.0030 'International Tables Vol C 4.2.6.8 and 6.1.1.4'
N 0.0061 0.0033 12.2126 0.0057 3.1322 9.8933 2.0125 28.9975 1.1663 0.5826 -11.5290 'International Tables Vol C 4.2.6.8 and 6.1.1.4'
O 0.0106 0.0060 3.0485 13.2771 2.2868 5.7011 1.5463 0.3239 0.8670 32.9089 0.2508 'International Tables Vol C 4.2.6.8 and 6.1.1.4'
Ni 0.3393 1.1124 12.8376 3.8785 7.2920 0.2565 4.4438 12.1763 2.3800 66.3421 1.0341 'International Tables Vol C 4.2.6.8 and 6.1.1.4'

loop_
_geom_angle_atom_site_label_1
_geom_angle_atom_site_label_2
_geom_angle_atom_site_label_3
_geom_angle
_geom_angle_publ_flag
N11 Ni1 O26 90.37(15) yes
N11 Ni1 O28 88.96(15) yes
O26 Ni1 O28 88.82(14) yes
N11 Ni1 N19 178.92(15) yes
O26 Ni1 N19 90.46(14) yes
O28 Ni1 N19 91.74(14) yes
N11 Ni1 N110 95.38(16) yes
O26 Ni1 N110 87.25(15) yes
O28 Ni1 N110 174.16(15) yes
N19 Ni1 N110 83.98(15) yes
N11 Ni1 N111 95.80(16) yes
O26 Ni1 N111 173.47(15) yes
O28 Ni1 N111 89.16(15) yes
N19 Ni1 N111 83.40(15) yes
N110 Ni1 N111 94.28(16) yes
N12 Ni2 N13 88.85(16) yes
N12 Ni2 O36 89.55(15) yes
N13 Ni2 O36 92.54(15) yes
N12 Ni2 O27 89.20(15) yes
N13 Ni2 O27 90.31(16) yes
O36 Ni2 O27 176.86(15) yes
N12 Ni2 N19 174.40(16) yes
N13 Ni2 N19 94.94(16) yes
O36 Ni2 N19 86.17(14) yes
O27 Ni2 N19 94.90(14) yes
N12 Ni2 N110 92.90(16) yes
N13 Ni2 N110 177.10(17) yes
O36 Ni2 N110 89.79(15) yes
O27 Ni2 N110 87.40(16) yes
N19 Ni2 N110 83.49(16) yes
N14 Ni3 N15 90.39(16) yes
N14 Ni3 O37 96.08(15) yes
N15 Ni3 O37 86.59(15) yes
N14 Ni3 O38 87.89(15) yes
N15 Ni3 O38 89.91(15) yes
O37 Ni3 O38 174.72(14) yes
N14 Ni3 N19 90.01(15) yes
N15 Ni3 N19 177.72(16) yes
O37 Ni3 N19 91.13(14) yes
O38 Ni3 N19 92.35(14) yes
N14 Ni3 N111 172.49(16) yes
N15 Ni3 N111 95.23(16) yes
O37 Ni3 N111 89.25(15) yes
O38 Ni3 N111 87.13(15) yes
N19 Ni3 N111 84.58(15) yes
Ni1 N11 C21 119.9(3) yes
Ni1 N11 C61 122.1(4) yes
C21 N11 C61 117.9(4) yes
N11 C21 C31 122.5(5) yes
N11 C21 H211 118.2 no
C31 C21 H211 119.3 no
C21 C31 C41 118.9(6) yes
C21 C31 H311 120.9 no
C41 C31 H311 120.2 no
C31 C41 C51 119.0(5) yes
C31 C41 H411 120.8 no
C51 C41 H411 120.2 no
C41 C51 C61 119.6(5) yes
C41 C51 H511 120.3 no
C61 C51 H511 120.0 no
C51 C61 N11 122.0(5) yes
C51 C61 H611 119.0 no
N11 C61 H611 119.0 no
Ni2 N12 C22 120.5(3) yes
Ni2 N12 C62 122.4(4) yes
C22 N12 C62 117.0(4) yes
N12 C22 C32 124.1(5) yes
N12 C22 H221 118.2 no
C32 C22 H221 117.6 no
C22 C32 C42 117.8(5) yes
C22 C32 H321 120.6 no
C42 C32 H321 121.6 no
C32 C42 C52 119.1(5) yes
C32 C42 H421 120.5 no
C52 C42 H421 120.3 no
C42 C52 C62 120.3(5) yes
C42 C52 H521 119.7 no
C62 C52 H521 119.9 no
C52 C62 N12 121.5(5) yes
C52 C62 H621 120.1 no
N12 C62 H621 118.4 no
Ni2 N13 C23 120.3(4) yes
Ni2 N13 C63 123.0(4) yes
C23 N13 C63 116.8(5) yes
N13 C23 C33 122.7(6) yes
N13 C23 H231 118.3 no
C33 C23 H231 118.9 no
C23 C33 C43 119.3(6) yes
C23 C33 H331 120.3 no
C43 C33 H331 120.3 no
C33 C43 C53 119.1(6) yes
C33 C43 H431 120.5 no
C53 C43 H431 120.4 no
C43 C53 C63 118.5(6) yes
C43 C53 H531 120.4 no
C63 C53 H531 121.2 no
C53 C63 N13 123.7(6) yes
C53 C63 H631 118.6 no
N13 C63 H631 117.7 no
Ni3 N14 C24 121.0(3) yes
Ni3 N14 C64 120.7(3) yes
C24 N14 C64 117.9(4) yes
N14 C24 C34 122.8(5) yes
N14 C24 H241 118.1 no
C34 C24 H241 119.0 no
C24 C34 C44 118.5(5) yes
C24 C34 H341 120.6 no
C44 C34 H341 120.8 no
C34 C44 C54 119.5(5) yes
C34 C44 H441 119.4 no
C54 C44 H441 121.1 no
C44 C54 C64 118.3(5) yes
C44 C54 H541 121.0 no
C64 C54 H541 120.8 no
C54 C64 N14 122.9(5) yes
C54 C64 H641 118.1 no
N14 C64 H641 119.0 no
Ni3 N15 C25 121.2(4) yes
Ni3 N15 C65 121.3(4) yes
C25 N15 C65 117.5(5) yes
N15 C25 C35 123.3(5) yes
N15 C25 H251 118.4 no
C35 C25 H251 118.3 no
C25 C35 C45 119.5(6) yes
C25 C35 H351 120.1 no
C45 C35 H351 120.4 no
C35 C45 C55 118.3(5) yes
C35 C45 H451 120.3 no
C55 C45 H451 121.4 no
C45 C55 C65 118.9(5) yes
C45 C55 H551 120.7 no
C65 C55 H551 120.4 no
C55 C65 N15 122.4(5) yes
C55 C65 H651 118.7 no
N15 C65 H651 118.9 no
O26 C16 O36 126.9(4) yes
O26 C16 C46 116.5(5) yes
O36 C16 C46 116.7(5) yes
C16 O26 Ni1 128.1(3) yes
C16 O36 Ni2 127.7(3) yes
C16 C46 H461 110.3 no
C16 C46 H462 109.2 no
H461 C46 H462 109.4 no
C16 C46 H463 109.6 no
H461 C46 H463 109.9 no
H462 C46 H463 108.3 no
O27 C17 O37 126.7(4) yes
O27 C17 C47 115.8(5) yes
O37 C17 C47 117.5(5) yes
C17 O27 Ni2 134.8(3) yes
C17 O37 Ni3 137.5(3) yes
C17 C47 H471 110.3 no
C17 C47 H472 108.9 no
H471 C47 H472 109.6 no
C17 C47 H473 109.5 no
H471 C47 H473 109.0 no
H472 C47 H473 109.5 no
O28 C18 O38 126.0(5) yes
O28 C18 C48 117.8(5) yes
O38 C18 C48 116.2(5) yes
C18 O28 Ni1 127.9(3) yes
C18 O38 Ni3 129.5(3) yes
C18 C48 H481 110.7 no
C18 C48 H482 108.2 no
H481 C48 H482 109.2 no
C18 C48 H483 110.0 no
H481 C48 H483 109.4 no
H482 C48 H483 109.3 no
Ni2 N19 Ni1 92.19(15) yes
Ni2 N19 Ni3 126.88(18) yes
Ni1 N19 Ni3 92.40(15) yes
Ni2 N19 N29 113.3(3) yes
Ni1 N19 N29 114.5(3) yes
Ni3 N19 N29 112.5(3) yes
N19 N29 N39 179.5(6) yes
Ni2 N110 Ni1 96.48(17) yes
Ni2 N110 N210 125.2(4) yes
Ni1 N110 N210 133.9(4) yes
N110 N210 N310 177.5(6) yes
Ni1 N111 Ni3 94.13(16) yes
Ni1 N111 N211 131.2(4) yes
Ni3 N111 N211 120.2(3) yes
N111 N211 N311 178.2(6) yes

loop_
_geom_bond_atom_site_label_1
_geom_bond_atom_site_label_2
_geom_bond_distance
_geom_bond_publ_flag
Ni1 N11 2.073(4) yes
Ni1 O26 2.055(3) yes
Ni1 O28 2.045(3) yes
Ni1 N19 2.157(4) yes
Ni1 N110 2.077(4) yes
Ni1 N111 2.116(4) yes
Ni2 N12 2.104(4) yes
Ni2 N13 2.117(4) yes
Ni2 O36 2.072(3) yes
Ni2 O27 2.018(3) yes
Ni2 N19 2.161(4) yes
Ni2 N110 2.093(4) yes
Ni3 N14 2.072(4) yes
Ni3 N15 2.100(4) yes
Ni3 O37 2.039(3) yes
Ni3 O38 2.053(3) yes
Ni3 N19 2.122(4) yes
Ni3 N111 2.102(4) yes
N11 C21 1.336(6) yes
N11 C61 1.340(6) yes
C21 C31 1.382(7) yes
C21 H211 0.932 no
C31 C41 1.367(8) yes
C31 H311 0.928 no
C41 C51 1.364(9) yes
C41 H411 0.918 no
C51 C61 1.377(8) yes
C51 H511 0.919 no
C61 H611 0.919 no
N12 C22 1.343(6) yes
N12 C62 1.356(6) yes
C22 C32 1.377(7) yes
C22 H221 0.922 no
C32 C42 1.395(8) yes
C32 H321 0.921 no
C42 C52 1.349(8) yes
C42 H421 0.926 no
C52 C62 1.393(7) yes
C52 H521 0.918 no
C62 H621 0.928 no
N13 C23 1.332(7) yes
N13 C63 1.330(6) yes
C23 C33 1.387(8) yes
C23 H231 0.926 no
C33 C43 1.358(9) yes
C33 H331 0.930 no
C43 C53 1.359(10) yes
C43 H431 0.924 no
C53 C63 1.387(8) yes
C53 H531 0.929 no
C63 H631 0.924 no
N14 C24 1.332(6) yes
N14 C64 1.340(6) yes
C24 C34 1.376(7) yes
C24 H241 0.918 no
C34 C44 1.376(8) yes
C34 H341 0.914 no
C44 C54 1.376(7) yes
C44 H441 0.926 no
C54 C64 1.375(7) yes
C54 H541 0.930 no
C64 H641 0.942 no
N15 C25 1.319(7) yes
N15 C65 1.333(6) yes
C25 C35 1.370(8) yes
C25 H251 0.928 no
C35 C45 1.379(8) yes
C35 H351 0.927 no
C45 C55 1.353(8) yes
C45 H451 0.913 no
C55 C65 1.404(7) yes
C55 H551 0.930 no
C65 H651 0.922 no
C16 O26 1.254(6) yes
C16 O36 1.263(6) yes
C16 C46 1.514(7) yes
C46 H461 0.950 no
C46 H462 0.948 no
C46 H463 0.943 no
C17 O27 1.259(6) yes
C17 O37 1.255(6) yes
C17 C47 1.496(6) yes
C47 H471 0.951 no
C47 H472 0.951 no
C47 H473 0.949 no
C18 O28 1.265(6) yes
C18 O38 1.255(6) yes
C18 C48 1.514(7) yes
C48 H481 0.948 no
C48 H482 0.933 no
C48 H483 0.947 no
N19 N29 1.241(6) yes
N29 N39 1.155(6) yes
N110 N210 1.194(5) yes
N210 N310 1.145(6) yes
N111 N211 1.198(5) yes
N211 N311 1.146(6) yes
